data_7104580
loop_
_publ_author_name
'Fantauzzi, Simone'
'Gallo, Emma'
'Caselli, Alessandro'
'Ragaini, Fabio'
'Casati, Nicola'
'Macchi, Piero'
'Cenini, Sergio'

_publ_section_title
;
 The key intermediate in the amination of saturated C-H bonds:
 synthesis, X-ray characterization and catalytic activity of
 Ru(TPP)(NAr)(2) (Ar = 3,5-(CF(3))(2)C(6)H(3)).
;
_journal_issue 26
_journal_name_full 'Chemical communications (Cambridge, England)'
_journal_page_first 3952
_journal_page_last 3954
_journal_paper_doi 10.1039/b903238j
_journal_volume 34
_journal_year 2009
_chemical_formula_moiety 'C60 H34 F12 N6 Ru'
_chemical_formula_sum 'C60 H34 F12 N6 Ru'
_chemical_formula_weight 1168.00
_chemical_name_systematic
;
?
;
_space_group_IT_number 2
_symmetry_cell_setting triclinic
_symmetry_space_group_name_Hall '-P 1'
_symmetry_space_group_name_H-M 'P -1'
_atom_sites_solution_hydrogens geom
_atom_sites_solution_primary direct
_atom_sites_solution_secondary difmap
_audit_creation_method SHELXL-97
_cell_angle_alpha 107.893(2)
_cell_angle_beta 104.084(2)
_cell_angle_gamma 93.677(2)
_cell_formula_units_Z 2
_cell_length_a 11.961(2)
_cell_length_b 13.080(2)
_cell_length_c 17.084(3)
_cell_measurement_reflns_used 2313
_cell_measurement_temperature 150(1)
_cell_measurement_theta_max 21.9
_cell_measurement_theta_min 2.4
_cell_volume 2439.0(7)
_computing_structure_refinement 'SHELXL-97 (Sheldrick, 1997)'
_diffrn_ambient_temperature 150(1)
_diffrn_measured_fraction_theta_full 0.998
_diffrn_measured_fraction_theta_max 0.998
_diffrn_measurement_device_type 'Bruker SMART-ApexII'
_diffrn_measurement_method 'omega scan'
_diffrn_radiation_monochromator graphite
_diffrn_radiation_source 'fine-focus sealed tube'
_diffrn_radiation_type MoK\a
_diffrn_radiation_wavelength 0.71069
_diffrn_reflns_av_R_equivalents 0.0744
_diffrn_reflns_av_sigmaI/netI 0.0979
_diffrn_reflns_limit_h_max 13
_diffrn_reflns_limit_h_min -13
_diffrn_reflns_limit_k_max 14
_diffrn_reflns_limit_k_min -14
_diffrn_reflns_limit_l_max 18
_diffrn_reflns_limit_l_min -18
_diffrn_reflns_number 19912
_diffrn_reflns_theta_full 23.27
_diffrn_reflns_theta_max 23.27
_diffrn_reflns_theta_min 1.30
_diffrn_standards_number 0
_exptl_absorpt_coefficient_mu 0.417
_exptl_absorpt_correction_T_max 0.979
_exptl_absorpt_correction_T_min 0.971
_exptl_absorpt_correction_type empirical
_exptl_crystal_colour purple
_exptl_crystal_density_diffrn 1.590
_exptl_crystal_density_method 'not measured'
_exptl_crystal_description needle
_exptl_crystal_F_000 1176
_exptl_crystal_size_max 0.15
_exptl_crystal_size_mid 0.05
_exptl_crystal_size_min 0.05
_refine_diff_density_max 0.636
_refine_diff_density_min -0.562
_refine_diff_density_rms 0.084
_refine_ls_extinction_method none
_refine_ls_goodness_of_fit_ref 0.992
_refine_ls_hydrogen_treatment constr
_refine_ls_matrix_type full
_refine_ls_number_parameters 652
_refine_ls_number_reflns 7010
_refine_ls_number_restraints 0
_refine_ls_restrained_S_all 0.992
_refine_ls_R_factor_all 0.0992
_refine_ls_R_factor_gt 0.0476
_refine_ls_shift/su_max 0.002
_refine_ls_shift/su_mean 0.000
_refine_ls_structure_factor_coef Fsqd
_refine_ls_weighting_details 'calc w=1/[\s^2^(Fo^2^)+(0.0471P)^2^+0.8982P] where P=(Fo^2^+2Fc^2^)/3'
_refine_ls_weighting_scheme calc
_refine_ls_wR_factor_gt 0.0948
_refine_ls_wR_factor_ref 0.1156
_reflns_number_gt 4412
_reflns_number_total 7010
_reflns_threshold_expression >2sigma(I)
_cod_data_source_file b903238j.txt
_cod_data_source_block complex1
_cod_depositor_comments
;
The following automatic conversions were performed:
'_symmetry_cell_setting' value 'Triclinic' changed to 'triclinic'
according to '/home/saulius/struct/CIF-dictionaries/cif_core.dic'
dictionary named 'cif_core.dic' version 2.4.1 from 2010-06-29.

Automatic conversion script
Id: cif_fix_enum 1527 2010-12-29 10:47:43Z saulius 
;
_cod_original_sg_symbol_H-M P-1
_cod_database_code 7104580

loop_
_symmetry_equiv_pos_as_xyz
'x, y, z'
'-x, -y, -z'

loop_
_atom_site_label
_atom_site_type_symbol
_atom_site_fract_x
_atom_site_fract_y
_atom_site_fract_z
_atom_site_U_iso_or_equiv
_atom_site_adp_type
_atom_site_occupancy
_atom_site_symmetry_multiplicity
_atom_site_calc_flag
_atom_site_refinement_flags
_atom_site_disorder_assembly
_atom_site_disorder_group
C11 C 0.3159(4) 0.5350(4) 0.7925(3) 0.0207(13) Uani 1 1 d . . .
C12 C 0.4367(4) 0.5466(4) 0.8167(3) 0.0224(13) Uani 1 1 d . . .
C13 C 0.5067(5) 0.4809(4) 0.8558(3) 0.0261(14) Uani 1 1 d . . .
H13 H 0.4788 0.4221 0.8691 0.031 Uiso 1 1 calc R . .
C14 C 0.6194(5) 0.5188(4) 0.8700(3) 0.0266(14) Uani 1 1 d . . .
H14 H 0.6830 0.4921 0.8962 0.032 Uiso 1 1 calc R . .
C15 C 0.6248(5) 0.6073(4) 0.8377(3) 0.0214(13) Uani 1 1 d . . .
C21 C 0.7260(4) 0.6663(4) 0.8374(3) 0.0214(13) Uani 1 1 d . . .
C22 C 0.7301(5) 0.7513(4) 0.8030(3) 0.0234(13) Uani 1 1 d . . .
C23 C 0.8348(5) 0.8077(4) 0.7986(3) 0.0277(14) Uani 1 1 d . . .
H23 H 0.9104 0.7942 0.8172 0.033 Uiso 1 1 calc R . .
C24 C 0.8033(5) 0.8831(5) 0.7627(4) 0.0335(15) Uani 1 1 d . . .
H24 H 0.8530 0.9309 0.7514 0.040 Uiso 1 1 calc R . .
C25 C 0.6790(4) 0.8768(4) 0.7449(3) 0.0202(13) Uani 1 1 d . . .
C31 C 0.6132(5) 0.9426(4) 0.7074(3) 0.0249(14) Uani 1 1 d . . .
C32 C 0.4914(5) 0.9301(4) 0.6834(3) 0.0232(13) Uani 1 1 d . . .
C33 C 0.4218(5) 1.0010(4) 0.6487(3) 0.0277(14) Uani 1 1 d . . .
H33 H 0.4500 1.0623 0.6388 0.033 Uiso 1 1 calc R . .
C34 C 0.3096(5) 0.9623(4) 0.6338(3) 0.0294(14) Uani 1 1 d . . .
H34 H 0.2461 0.9909 0.6096 0.035 Uiso 1 1 calc R . .
C35 C 0.3036(4) 0.8695(4) 0.6611(3) 0.0225(13) Uani 1 1 d . . .
C41 C 0.2028(4) 0.8085(4) 0.6599(3) 0.0203(13) Uani 1 1 d . . .
C42 C 0.1980(4) 0.7235(4) 0.6921(3) 0.0211(13) Uani 1 1 d . . .
C43 C 0.0938(5) 0.6671(4) 0.6959(3) 0.0280(14) Uani 1 1 d . . .
H43 H 0.0182 0.6799 0.6764 0.034 Uiso 1 1 calc R . .
C44 C 0.1249(4) 0.5924(4) 0.7328(3) 0.0272(14) Uani 1 1 d . . .
H44 H 0.0741 0.5443 0.7431 0.033 Uiso 1 1 calc R . .
C45 C 0.2487(4) 0.5988(4) 0.7538(3) 0.0220(13) Uani 1 1 d . . .
C2 C 0.5460(3) 0.9387(2) 0.90210(19) 0.0234(13) Uani 1 1 d G . .
C52 C 0.5147(2) 1.0358(3) 0.89298(19) 0.0260(13) Uani 1 1 d G . .
H52 H 0.4478 1.0351 0.8513 0.031 Uiso 1 1 calc R . .
C53 C 0.5833(3) 1.1339(2) 0.9461(2) 0.0305(14) Uani 1 1 d G . .
C54 C 0.6834(3) 1.1349(2) 1.0084(2) 0.0319(15) Uani 1 1 d G . .
H54 H 0.7293 1.2006 1.0439 0.038 Uiso 1 1 calc R . .
C55 C 0.7147(2) 1.0379(3) 1.01749(19) 0.0287(14) Uani 1 1 d G . .
C56 C 0.6460(3) 0.9397(2) 0.9644(2) 0.0272(14) Uani 1 1 d G . .
H56 H 0.6670 0.8748 0.9705 0.033 Uiso 1 1 calc R . .
C1 C 0.5469(4) 0.6317(4) 0.5934(3) 0.0248(13) Uani 1 1 d . . .
C62 C 0.6369(5) 0.5683(4) 0.6010(3) 0.0258(13) Uani 1 1 d . . .
H62 H 0.6531 0.5407 0.6459 0.031 Uiso 1 1 calc R . .
C63 C 0.7017(4) 0.5464(4) 0.5422(3) 0.0258(14) Uani 1 1 d . . .
C64 C 0.6786(5) 0.5863(4) 0.4744(4) 0.0314(14) Uani 1 1 d . . .
H64 H 0.7202 0.5694 0.4338 0.038 Uiso 1 1 calc R . .
C65 C 0.5917(5) 0.6522(4) 0.4681(3) 0.0296(14) Uani 1 1 d . . .
C66 C 0.5277(4) 0.6749(4) 0.5255(3) 0.0264(14) Uani 1 1 d . . .
H66 H 0.4706 0.7193 0.5200 0.032 Uiso 1 1 calc R . .
C111 C 0.2506(3) 0.4426(2) 0.8071(2) 0.0244(13) Uani 1 1 d G . .
C112 C 0.2724(3) 0.4323(3) 0.88788(19) 0.0266(14) Uani 1 1 d G . .
H112 H 0.3253 0.4844 0.9345 0.032 Uiso 1 1 calc R . .
C113 C 0.2150(3) 0.3442(3) 0.8990(2) 0.0352(15) Uani 1 1 d G . .
H113 H 0.2296 0.3374 0.9530 0.042 Uiso 1 1 calc R . .
C114 C 0.1358(3) 0.2664(2) 0.8294(3) 0.0423(17) Uani 1 1 d G . .
H114 H 0.0974 0.2074 0.8368 0.051 Uiso 1 1 calc R . .
C115 C 0.1140(3) 0.2766(2) 0.7487(2) 0.0351(15) Uani 1 1 d G . .
H115 H 0.0610 0.2246 0.7021 0.042 Uiso 1 1 calc R . .
C116 C 0.1714(3) 0.3648(3) 0.73752(18) 0.0303(14) Uani 1 1 d G . .
H116 H 0.1568 0.3716 0.6835 0.036 Uiso 1 1 calc R . .
C121 C 0.8414(2) 0.6395(3) 0.8776(2) 0.0218(13) Uani 1 1 d G . .
C122 C 0.8733(3) 0.5382(2) 0.84456(19) 0.0293(14) Uani 1 1 d G . .
H122 H 0.8224 0.4854 0.7972 0.035 Uiso 1 1 calc R . .
C123 C 0.9814(3) 0.5157(2) 0.8823(2) 0.0330(15) Uani 1 1 d G . .
H123 H 1.0028 0.4479 0.8602 0.040 Uiso 1 1 calc R . .
C124 C 1.0575(2) 0.5946(3) 0.9530(2) 0.0354(15) Uani 1 1 d G . .
H124 H 1.1298 0.5796 0.9783 0.042 Uiso 1 1 calc R . .
C125 C 1.0256(3) 0.6960(3) 0.98604(19) 0.0337(15) Uani 1 1 d G . .
H125 H 1.0765 0.7487 1.0334 0.040 Uiso 1 1 calc R . .
C126 C 0.9175(3) 0.7184(2) 0.9483(2) 0.0278(14) Uani 1 1 d G . .
H126 H 0.8962 0.7862 0.9704 0.033 Uiso 1 1 calc R . .
C131 C 0.6768(3) 1.0379(2) 0.6963(2) 0.0230(13) Uani 1 1 d G . .
C132 C 0.6650(3) 1.0461(3) 0.61552(19) 0.0275(14) Uani 1 1 d G . .
H132 H 0.6194 0.9909 0.5672 0.033 Uiso 1 1 calc R . .
C133 C 0.7213(3) 1.1368(3) 0.6071(2) 0.0356(15) Uani 1 1 d G . .
H133 H 0.7134 1.1423 0.5530 0.043 Uiso 1 1 calc R . .
C134 C 0.7894(3) 1.2193(3) 0.6793(3) 0.0389(16) Uani 1 1 d G . .
H134 H 0.8270 1.2800 0.6737 0.047 Uiso 1 1 calc R . .
C135 C 0.8012(3) 1.2112(3) 0.7601(2) 0.0413(16) Uani 1 1 d G . .
H135 H 0.8467 1.2664 0.8084 0.050 Uiso 1 1 calc R . .
C136 C 0.7449(3) 1.1205(3) 0.76855(18) 0.0341(15) Uani 1 1 d G . .
H136 H 0.7528 1.1150 0.8226 0.041 Uiso 1 1 calc R . .
C141 C 0.0890(2) 0.8410(3) 0.6212(2) 0.0243(13) Uani 1 1 d G . .
C142 C 0.0573(3) 0.9396(3) 0.66200(18) 0.0301(14) Uani 1 1 d G . .
H142 H 0.1046 0.9847 0.7149 0.036 Uiso 1 1 calc R . .
C143 C -0.0450(3) 0.9709(2) 0.6237(2) 0.0327(15) Uani 1 1 d G . .
H143 H -0.0662 1.0369 0.6510 0.039 Uiso 1 1 calc R . .
C144 C -0.1157(2) 0.9035(3) 0.5447(2) 0.0390(16) Uani 1 1 d G . .
H144 H -0.1842 0.9244 0.5191 0.047 Uiso 1 1 calc R . .
C145 C -0.0840(3) 0.8048(3) 0.50396(19) 0.0451(17) Uani 1 1 d G . .
H145 H -0.1313 0.7598 0.4511 0.054 Uiso 1 1 calc R . .
C146 C 0.0183(3) 0.7736(2) 0.5422(2) 0.0376(16) Uani 1 1 d G . .
H146 H 0.0395 0.7076 0.5150 0.045 Uiso 1 1 calc R . .
C510 C 0.8232(6) 1.0380(6) 1.0818(4) 0.0497(18) Uani 1 1 d . . .
C511 C 0.5490(6) 1.2363(5) 0.9360(5) 0.0459(18) Uani 1 1 d . . .
C610 C 0.5644(6) 0.6972(5) 0.3968(4) 0.0380(16) Uani 1 1 d . . .
C611 C 0.7935(5) 0.4753(5) 0.5499(4) 0.0359(15) Uani 1 1 d . . .
N11 N 0.5113(4) 0.6233(3) 0.8059(3) 0.0200(10) Uani 1 1 d . . .
N21 N 0.6360(4) 0.7938(3) 0.7682(3) 0.0194(11) Uani 1 1 d . . .
N31 N 0.4164(4) 0.8509(3) 0.6902(3) 0.0227(11) Uani 1 1 d . . .
N41 N 0.2917(4) 0.6805(3) 0.7276(3) 0.0218(11) Uani 1 1 d . . .
N2 N 0.4763(3) 0.8409(3) 0.8488(3) 0.0216(10) Uani 1 1 d . . .
N1 N 0.4781(3) 0.6477(3) 0.6475(3) 0.0226(11) Uani 1 1 d . . .
F51 F 0.9083(4) 1.0116(4) 1.0467(3) 0.111(2) Uani 1 1 d . . .
F52 F 0.8114(5) 0.9642(4) 1.1167(3) 0.141(3) Uani 1 1 d . . .
F53 F 0.8646(3) 1.1303(3) 1.1423(2) 0.0629(11) Uani 1 1 d . . .
F54 F 0.4890(4) 1.2830(3) 0.9884(3) 0.0966(17) Uani 1 1 d . . .
F55 F 0.6401(4) 1.3098(3) 0.9509(4) 0.1079(19) Uani 1 1 d . . .
F56 F 0.4834(4) 1.2242(3) 0.8585(3) 0.0847(15) Uani 1 1 d . . .
F61 F 0.5551(4) 0.8016(3) 0.4245(2) 0.0779(14) Uani 1 1 d . . .
F62 F 0.4620(3) 0.6503(3) 0.3407(2) 0.0699(12) Uani 1 1 d . . .
F63 F 0.6409(3) 0.6864(3) 0.3516(2) 0.0620(11) Uani 1 1 d . . .
F64 F 0.8503(3) 0.4913(3) 0.6315(2) 0.0532(10) Uani 1 1 d . . .
F65 F 0.8746(3) 0.4916(3) 0.5123(2) 0.0575(11) Uani 1 1 d . . .
F66 F 0.7516(3) 0.3699(3) 0.5153(2) 0.0562(10) Uani 1 1 d . . .
Ru1 Ru 0.46352(4) 0.73611(4) 0.74806(3) 0.02172(15) Uani 1 1 d . . .

loop_
_atom_site_aniso_label
_atom_site_aniso_U_11
_atom_site_aniso_U_22
_atom_site_aniso_U_33
_atom_site_aniso_U_23
_atom_site_aniso_U_13
_atom_site_aniso_U_12
C11 0.021(3) 0.022(3) 0.020(3) 0.004(3) 0.009(3) 0.006(3)
C12 0.024(3) 0.016(3) 0.025(3) 0.005(3) 0.007(3) -0.002(3)
C13 0.031(4) 0.021(3) 0.036(4) 0.018(3) 0.015(3) 0.003(3)
C14 0.028(4) 0.029(4) 0.028(3) 0.016(3) 0.008(3) 0.008(3)
C15 0.028(3) 0.020(3) 0.026(3) 0.015(3) 0.012(3) 0.010(3)
C21 0.019(3) 0.028(3) 0.020(3) 0.010(3) 0.007(3) 0.008(3)
C22 0.026(3) 0.022(3) 0.025(3) 0.009(3) 0.009(3) 0.006(3)
C23 0.015(3) 0.038(4) 0.035(4) 0.020(3) 0.003(3) 0.008(3)
C24 0.033(4) 0.038(4) 0.040(4) 0.022(3) 0.015(3) 0.008(3)
C25 0.016(3) 0.023(3) 0.024(3) 0.008(3) 0.009(3) 0.003(3)
C31 0.024(3) 0.024(3) 0.026(3) 0.008(3) 0.009(3) -0.001(3)
C32 0.026(3) 0.024(3) 0.024(3) 0.012(3) 0.007(3) 0.007(3)
C33 0.025(3) 0.030(4) 0.035(4) 0.023(3) 0.007(3) 0.004(3)
C34 0.021(3) 0.035(4) 0.041(4) 0.026(3) 0.006(3) 0.009(3)
C35 0.019(3) 0.030(4) 0.020(3) 0.009(3) 0.007(3) 0.005(3)
C41 0.017(3) 0.026(3) 0.019(3) 0.008(3) 0.006(2) 0.006(3)
C42 0.022(3) 0.025(3) 0.018(3) 0.007(3) 0.007(3) 0.010(3)
C43 0.022(3) 0.032(4) 0.032(4) 0.013(3) 0.009(3) 0.001(3)
C44 0.022(3) 0.028(4) 0.033(4) 0.013(3) 0.007(3) 0.003(3)
C45 0.021(3) 0.020(3) 0.023(3) 0.006(3) 0.004(3) 0.005(3)
C2 0.027(3) 0.023(3) 0.022(3) 0.006(3) 0.012(3) 0.010(3)
C52 0.023(3) 0.028(3) 0.029(3) 0.011(3) 0.006(3) 0.010(3)
C53 0.033(4) 0.025(4) 0.033(4) 0.006(3) 0.011(3) 0.009(3)
C54 0.032(4) 0.025(4) 0.033(4) 0.001(3) 0.012(3) -0.005(3)
C55 0.029(3) 0.030(4) 0.025(3) 0.007(3) 0.006(3) 0.005(3)
C56 0.027(3) 0.030(4) 0.030(3) 0.014(3) 0.012(3) 0.012(3)
C1 0.023(3) 0.024(3) 0.024(3) 0.006(3) 0.003(3) 0.002(3)
C62 0.033(3) 0.022(3) 0.021(3) 0.006(3) 0.007(3) 0.004(3)
C63 0.016(3) 0.023(3) 0.035(4) 0.008(3) 0.002(3) 0.002(3)
C64 0.036(4) 0.029(4) 0.032(4) 0.008(3) 0.014(3) 0.007(3)
C65 0.036(4) 0.034(4) 0.026(3) 0.013(3) 0.017(3) 0.010(3)
C66 0.025(3) 0.028(3) 0.028(3) 0.009(3) 0.009(3) 0.012(3)
C111 0.022(3) 0.020(3) 0.034(4) 0.014(3) 0.007(3) 0.006(3)
C112 0.019(3) 0.032(4) 0.033(4) 0.015(3) 0.008(3) 0.006(3)
C113 0.027(3) 0.042(4) 0.050(4) 0.030(4) 0.014(3) 0.010(3)
C114 0.039(4) 0.033(4) 0.070(5) 0.029(4) 0.026(4) 0.008(3)
C115 0.026(3) 0.028(4) 0.047(4) 0.008(3) 0.009(3) -0.002(3)
C116 0.028(3) 0.027(4) 0.035(4) 0.008(3) 0.011(3) 0.002(3)
C121 0.015(3) 0.033(4) 0.022(3) 0.015(3) 0.003(3) 0.004(3)
C122 0.025(3) 0.030(4) 0.038(4) 0.015(3) 0.013(3) 0.006(3)
C123 0.033(4) 0.034(4) 0.041(4) 0.018(3) 0.017(3) 0.014(3)
C124 0.021(3) 0.053(4) 0.043(4) 0.030(4) 0.009(3) 0.013(3)
C125 0.030(4) 0.042(4) 0.030(4) 0.020(3) 0.003(3) -0.004(3)
C126 0.022(3) 0.031(4) 0.035(4) 0.017(3) 0.007(3) 0.009(3)
C131 0.024(3) 0.018(3) 0.029(3) 0.013(3) 0.005(3) 0.005(3)
C132 0.025(3) 0.028(3) 0.037(4) 0.018(3) 0.012(3) 0.007(3)
C133 0.033(4) 0.048(4) 0.043(4) 0.030(4) 0.020(3) 0.017(3)
C134 0.034(4) 0.030(4) 0.061(5) 0.026(4) 0.014(3) 0.002(3)
C135 0.040(4) 0.032(4) 0.048(4) 0.014(3) 0.009(3) -0.006(3)
C136 0.037(4) 0.033(4) 0.035(4) 0.017(3) 0.009(3) 0.002(3)
C141 0.021(3) 0.030(4) 0.030(4) 0.016(3) 0.014(3) 0.009(3)
C142 0.031(4) 0.030(4) 0.028(3) 0.009(3) 0.007(3) 0.006(3)
C143 0.029(4) 0.031(4) 0.046(4) 0.021(3) 0.012(3) 0.012(3)
C144 0.023(3) 0.052(4) 0.046(4) 0.022(4) 0.007(3) 0.014(3)
C145 0.032(4) 0.055(5) 0.032(4) 0.001(3) -0.004(3) 0.012(3)
C146 0.031(4) 0.044(4) 0.030(4) 0.005(3) 0.002(3) 0.015(3)
C510 0.044(5) 0.048(5) 0.048(5) 0.010(4) 0.002(4) 0.009(4)
C511 0.057(5) 0.023(4) 0.054(5) 0.012(3) 0.007(4) 0.011(4)
C610 0.045(4) 0.038(4) 0.037(4) 0.016(3) 0.018(4) 0.010(3)
C611 0.033(4) 0.038(4) 0.034(4) 0.010(3) 0.007(3) 0.005(3)
N11 0.021(3) 0.019(3) 0.022(3) 0.006(2) 0.008(2) 0.007(2)
N21 0.026(3) 0.014(3) 0.025(3) 0.011(2) 0.014(2) 0.004(2)
N31 0.021(3) 0.026(3) 0.021(3) 0.008(2) 0.005(2) 0.006(2)
N41 0.020(3) 0.025(3) 0.021(3) 0.010(2) 0.002(2) 0.005(2)
N2 0.023(3) 0.019(3) 0.023(3) 0.008(2) 0.008(2) 0.002(2)
N1 0.025(3) 0.020(3) 0.022(3) 0.006(2) 0.006(2) 0.001(2)
F51 0.058(3) 0.151(5) 0.073(3) -0.021(3) -0.013(3) 0.055(3)
F52 0.130(5) 0.115(4) 0.137(5) 0.098(4) -0.089(4) -0.057(4)
F53 0.051(2) 0.056(3) 0.046(2) -0.011(2) -0.0116(19) 0.006(2)
F54 0.154(5) 0.071(3) 0.095(4) 0.038(3) 0.061(3) 0.077(3)
F55 0.074(3) 0.050(3) 0.195(6) 0.070(3) -0.005(3) -0.008(3)
F56 0.138(4) 0.035(2) 0.063(3) 0.021(2) -0.013(3) 0.020(2)
F61 0.158(4) 0.047(3) 0.054(3) 0.034(2) 0.048(3) 0.039(3)
F62 0.054(3) 0.107(4) 0.056(3) 0.050(3) 0.001(2) 0.002(2)
F63 0.056(3) 0.103(3) 0.056(3) 0.052(2) 0.032(2) 0.029(2)
F64 0.039(2) 0.073(3) 0.046(2) 0.020(2) 0.0046(19) 0.027(2)
F65 0.045(2) 0.072(3) 0.083(3) 0.043(2) 0.041(2) 0.026(2)
F66 0.038(2) 0.034(2) 0.085(3) 0.012(2) 0.007(2) 0.0121(18)
Ru1 0.0203(3) 0.0232(3) 0.0230(3) 0.0098(2) 0.0053(2) 0.00570(19)

loop_
_atom_type_symbol
_atom_type_description
_atom_type_scat_dispersion_real
_atom_type_scat_dispersion_imag
_atom_type_scat_source
C C 0.0033 0.0016 'International Tables Vol C Tables 4.2.6.8 and 6.1.1.4'
H H 0.0000 0.0000 'International Tables Vol C Tables 4.2.6.8 and 6.1.1.4'
N N 0.0061 0.0033 'International Tables Vol C Tables 4.2.6.8 and 6.1.1.4'
F F 0.0171 0.0103 'International Tables Vol C Tables 4.2.6.8 and 6.1.1.4'
Ru Ru -1.2594 0.8363 'International Tables Vol C Tables 4.2.6.8 and 6.1.1.4'

loop_
_geom_angle_atom_site_label_1
_geom_angle_atom_site_label_2
_geom_angle_atom_site_label_3
_geom_angle
_geom_angle_site_symmetry_1
_geom_angle_site_symmetry_3
_geom_angle_publ_flag
C12 C11 C45 126.1(5) . . ?
C12 C11 C111 117.1(4) . . ?
C45 C11 C111 116.8(4) . . ?
N11 C12 C11 125.7(5) . . ?
N11 C12 C13 107.7(5) . . ?
C11 C12 C13 126.6(5) . . ?
C14 C13 C12 108.3(5) . . ?
C14 C13 H13 125.8 . . ?
C12 C13 H13 125.8 . . ?
C13 C14 C15 108.2(5) . . ?
C13 C14 H14 125.9 . . ?
C15 C14 H14 125.9 . . ?
N11 C15 C21 126.1(5) . . ?
N11 C15 C14 107.8(4) . . ?
C21 C15 C14 126.1(5) . . ?
C15 C21 C22 125.6(5) . . ?
C15 C21 C121 118.3(4) . . ?
C22 C21 C121 116.1(4) . . ?
N21 C22 C21 126.0(5) . . ?
N21 C22 C23 108.7(5) . . ?
C21 C22 C23 125.2(5) . . ?
C24 C23 C22 107.5(5) . . ?
C24 C23 H23 126.2 . . ?
C22 C23 H23 126.2 . . ?
C23 C24 C25 107.7(5) . . ?
C23 C24 H24 126.1 . . ?
C25 C24 H24 126.1 . . ?
N21 C25 C31 126.1(5) . . ?
N21 C25 C24 109.0(4) . . ?
C31 C25 C24 124.9(5) . . ?
C25 C31 C32 124.7(5) . . ?
C25 C31 C131 118.3(4) . . ?
C32 C31 C131 116.9(4) . . ?
N31 C32 C31 126.6(5) . . ?
N31 C32 C33 107.8(5) . . ?
C31 C32 C33 125.6(5) . . ?
C34 C33 C32 107.7(5) . . ?
C34 C33 H33 126.1 . . ?
C32 C33 H33 126.1 . . ?
C33 C34 C35 108.5(5) . . ?
C33 C34 H34 125.7 . . ?
C35 C34 H34 125.7 . . ?
N31 C35 C41 125.4(5) . . ?
N31 C35 C34 107.9(4) . . ?
C41 C35 C34 126.7(5) . . ?
C42 C41 C35 126.3(5) . . ?
C42 C41 C141 117.8(4) . . ?
C35 C41 C141 115.8(4) . . ?
N41 C42 C41 126.4(5) . . ?
N41 C42 C43 108.2(5) . . ?
C41 C42 C43 125.4(5) . . ?
C44 C43 C42 107.8(5) . . ?
C44 C43 H43 126.1 . . ?
C42 C43 H43 126.1 . . ?
C43 C44 C45 108.7(5) . . ?
C43 C44 H44 125.6 . . ?
C45 C44 H44 125.6 . . ?
N41 C45 C11 125.4(5) . . ?
N41 C45 C44 107.6(4) . . ?
C11 C45 C44 127.0(5) . . ?
C52 C2 C56 120.0 . . ?
C52 C2 N2 119.5(3) . . ?
C56 C2 N2 120.5(3) . . ?
C2 C52 C53 120.0 . . ?
C2 C52 H52 120.0 . . ?
C53 C52 H52 120.0 . . ?
C54 C53 C52 120.0 . . ?
C54 C53 C511 120.5(4) . . ?
C52 C53 C511 119.5(4) . . ?
C53 C54 C55 120.0 . . ?
C53 C54 H54 120.0 . . ?
C55 C54 H54 120.0 . . ?
C56 C55 C54 120.0 . . ?
C56 C55 C510 119.6(4) . . ?
C54 C55 C510 120.3(4) . . ?
C55 C56 C2 120.0 . . ?
C55 C56 H56 120.0 . . ?
C2 C56 H56 120.0 . . ?
N1 C1 C62 121.0(5) . . ?
N1 C1 C66 121.2(5) . . ?
C62 C1 C66 117.7(5) . . ?
C63 C62 C1 120.8(5) . . ?
C63 C62 H62 119.6 . . ?
C1 C62 H62 119.6 . . ?
C62 C63 C64 120.6(5) . . ?
C62 C63 C611 119.6(5) . . ?
C64 C63 C611 119.8(5) . . ?
C63 C64 C65 118.8(5) . . ?
C63 C64 H64 120.6 . . ?
C65 C64 H64 120.6 . . ?
C66 C65 C64 121.3(5) . . ?
C66 C65 C610 118.0(5) . . ?
C64 C65 C610 120.7(5) . . ?
C65 C66 C1 120.7(5) . . ?
C65 C66 H66 119.6 . . ?
C1 C66 H66 119.6 . . ?
C112 C111 C116 120.0 . . ?
C112 C111 C11 121.1(3) . . ?
C116 C111 C11 118.9(3) . . ?
C113 C112 C111 120.0 . . ?
C113 C112 H112 120.0 . . ?
C111 C112 H112 120.0 . . ?
C112 C113 C114 120.0 . . ?
C112 C113 H113 120.0 . . ?
C114 C113 H113 120.0 . . ?
C113 C114 C115 120.0 . . ?
C113 C114 H114 120.0 . . ?
C115 C114 H114 120.0 . . ?
C116 C115 C114 120.0 . . ?
C116 C115 H115 120.0 . . ?
C114 C115 H115 120.0 . . ?
C115 C116 C111 120.0 . . ?
C115 C116 H116 120.0 . . ?
C111 C116 H116 120.0 . . ?
C122 C121 C126 120.0 . . ?
C122 C121 C21 121.0(3) . . ?
C126 C121 C21 119.0(3) . . ?
C123 C122 C121 120.0 . . ?
C123 C122 H122 120.0 . . ?
C121 C122 H122 120.0 . . ?
C122 C123 C124 120.0 . . ?
C122 C123 H123 120.0 . . ?
C124 C123 H123 120.0 . . ?
C125 C124 C123 120.0 . . ?
C125 C124 H124 120.0 . . ?
C123 C124 H124 120.0 . . ?
C124 C125 C126 120.0 . . ?
C124 C125 H125 120.0 . . ?
C126 C125 H125 120.0 . . ?
C125 C126 C121 120.0 . . ?
C125 C126 H126 120.0 . . ?
C121 C126 H126 120.0 . . ?
C132 C131 C136 120.0 . . ?
C132 C131 C31 121.0(3) . . ?
C136 C131 C31 118.9(3) . . ?
C131 C132 C133 120.0 . . ?
C131 C132 H132 120.0 . . ?
C133 C132 H132 120.0 . . ?
C134 C133 C132 120.0 . . ?
C134 C133 H133 120.0 . . ?
C132 C133 H133 120.0 . . ?
C135 C134 C133 120.0 . . ?
C135 C134 H134 120.0 . . ?
C133 C134 H134 120.0 . . ?
C134 C135 C136 120.0 . . ?
C134 C135 H135 120.0 . . ?
C136 C135 H135 120.0 . . ?
C135 C136 C131 120.0 . . ?
C135 C136 H136 120.0 . . ?
C131 C136 H136 120.0 . . ?
C142 C141 C146 120.0 . . ?
C142 C141 C41 120.6(3) . . ?
C146 C141 C41 119.4(3) . . ?
C143 C142 C141 120.0 . . ?
C143 C142 H142 120.0 . . ?
C141 C142 H142 120.0 . . ?
C144 C143 C142 120.0 . . ?
C144 C143 H143 120.0 . . ?
C142 C143 H143 120.0 . . ?
C143 C144 C145 120.0 . . ?
C143 C144 H144 120.0 . . ?
C145 C144 H144 120.0 . . ?
C146 C145 C144 120.0 . . ?
C146 C145 H145 120.0 . . ?
C144 C145 H145 120.0 . . ?
C145 C146 C141 120.0 . . ?
C145 C146 H146 120.0 . . ?
C141 C146 H146 120.0 . . ?
F53 C510 F52 108.3(6) . . ?
F53 C510 F51 105.4(6) . . ?
F52 C510 F51 103.2(6) . . ?
F53 C510 C55 115.1(5) . . ?
F52 C510 C55 112.1(6) . . ?
F51 C510 C55 111.8(6) . . ?
F54 C511 F56 105.5(6) . . ?
F54 C511 F55 105.7(6) . . ?
F56 C511 F55 106.0(6) . . ?
F54 C511 C53 113.1(5) . . ?
F56 C511 C53 113.4(5) . . ?
F55 C511 C53 112.5(5) . . ?
F63 C610 F61 107.4(5) . . ?
F63 C610 F62 105.6(5) . . ?
F61 C610 F62 104.6(5) . . ?
F63 C610 C65 114.7(5) . . ?
F61 C610 C65 111.8(5) . . ?
F62 C610 C65 112.2(5) . . ?
F65 C611 F66 105.8(5) . . ?
F65 C611 F64 105.9(5) . . ?
F66 C611 F64 106.0(5) . . ?
F65 C611 C63 113.1(5) . . ?
F66 C611 C63 113.3(5) . . ?
F64 C611 C63 112.2(5) . . ?
C12 N11 C15 107.9(4) . . ?
C12 N11 Ru1 126.3(3) . . ?
C15 N11 Ru1 125.7(3) . . ?
C22 N21 C25 107.0(4) . . ?
C22 N21 Ru1 125.8(3) . . ?
C25 N21 Ru1 127.1(3) . . ?
C32 N31 C35 107.9(4) . . ?
C32 N31 Ru1 126.2(4) . . ?
C35 N31 Ru1 125.5(4) . . ?
C42 N41 C45 107.7(4) . . ?
C42 N41 Ru1 125.9(4) . . ?
C45 N41 Ru1 126.2(3) . . ?
C2 N2 Ru1 139.8(3) . . ?
C1 N1 Ru1 143.7(4) . . ?
N2 Ru1 N1 167.97(18) . . ?
N2 Ru1 N41 94.98(17) . . ?
N1 Ru1 N41 96.42(17) . . ?
N2 Ru1 N11 92.82(17) . . ?
N1 Ru1 N11 91.00(17) . . ?
N41 Ru1 N11 90.10(16) . . ?
N2 Ru1 N21 84.84(17) . . ?
N1 Ru1 N21 83.71(17) . . ?
N41 Ru1 N21 179.29(18) . . ?
N11 Ru1 N21 90.60(16) . . ?
N2 Ru1 N31 86.91(17) . . ?
N1 Ru1 N31 89.20(17) . . ?
N41 Ru1 N31 90.28(17) . . ?
N11 Ru1 N31 179.55(19) . . ?
N21 Ru1 N31 89.03(16) . . ?

loop_
_geom_bond_atom_site_label_1
_geom_bond_atom_site_label_2
_geom_bond_distance
_geom_bond_site_symmetry_2
_geom_bond_publ_flag
C11 C12 1.387(7) . ?
C11 C45 1.395(7) . ?
C11 C111 1.515(6) . ?
C12 N11 1.384(6) . ?
C12 C13 1.435(7) . ?
C13 C14 1.343(7) . ?
C13 H13 0.9300 . ?
C14 C15 1.431(7) . ?
C14 H14 0.9300 . ?
C15 N11 1.389(6) . ?
C15 C21 1.395(7) . ?
C21 C22 1.411(7) . ?
C21 C121 1.499(5) . ?
C22 N21 1.375(6) . ?
C22 C23 1.443(7) . ?
C23 C24 1.339(7) . ?
C23 H23 0.9300 . ?
C24 C25 1.435(7) . ?
C24 H24 0.9300 . ?
C25 N21 1.376(6) . ?
C25 C31 1.397(7) . ?
C31 C32 1.398(7) . ?
C31 C131 1.505(6) . ?
C32 N31 1.378(6) . ?
C32 C33 1.448(7) . ?
C33 C34 1.337(7) . ?
C33 H33 0.9300 . ?
C34 C35 1.432(7) . ?
C34 H34 0.9300 . ?
C35 N31 1.385(6) . ?
C35 C41 1.395(7) . ?
C41 C42 1.386(7) . ?
C41 C141 1.510(5) . ?
C42 N41 1.380(6) . ?
C42 C43 1.433(7) . ?
C43 C44 1.342(7) . ?
C43 H43 0.9300 . ?
C44 C45 1.426(7) . ?
C44 H44 0.9300 . ?
C45 N41 1.393(6) . ?
C2 C52 1.3900 . ?
C2 C56 1.3900 . ?
C2 N2 1.392(4) . ?
C52 C53 1.3900 . ?
C52 H52 0.9300 . ?
C53 C54 1.3900 . ?
C53 C511 1.474(6) . ?
C54 C55 1.3900 . ?
C54 H54 0.9300 . ?
C55 C56 1.3900 . ?
C55 C510 1.482(7) . ?
C56 H56 0.9300 . ?
C1 N1 1.361(6) . ?
C1 C62 1.405(7) . ?
C1 C66 1.417(7) . ?
C62 C63 1.386(7) . ?
C62 H62 0.9300 . ?
C63 C64 1.387(7) . ?
C63 C611 1.491(7) . ?
C64 C65 1.397(7) . ?
C64 H64 0.9300 . ?
C65 C66 1.360(7) . ?
C65 C610 1.487(8) . ?
C66 H66 0.9300 . ?
C111 C112 1.3900 . ?
C111 C116 1.3900 . ?
C112 C113 1.3900 . ?
C112 H112 0.9300 . ?
C113 C114 1.3900 . ?
C113 H113 0.9300 . ?
C114 C115 1.3900 . ?
C114 H114 0.9300 . ?
C115 C116 1.3900 . ?
C115 H115 0.9300 . ?
C116 H116 0.9300 . ?
C121 C122 1.3900 . ?
C121 C126 1.3900 . ?
C122 C123 1.3900 . ?
C122 H122 0.9300 . ?
C123 C124 1.3900 . ?
C123 H123 0.9300 . ?
C124 C125 1.3900 . ?
C124 H124 0.9300 . ?
C125 C126 1.3900 . ?
C125 H125 0.9300 . ?
C126 H126 0.9300 . ?
C131 C132 1.3900 . ?
C131 C136 1.3900 . ?
C132 C133 1.3900 . ?
C132 H132 0.9300 . ?
C133 C134 1.3900 . ?
C133 H133 0.9300 . ?
C134 C135 1.3900 . ?
C134 H134 0.9300 . ?
C135 C136 1.3900 . ?
C135 H135 0.9300 . ?
C136 H136 0.9300 . ?
C141 C142 1.3900 . ?
C141 C146 1.3900 . ?
C142 C143 1.3900 . ?
C142 H142 0.9300 . ?
C143 C144 1.3900 . ?
C143 H143 0.9300 . ?
C144 C145 1.3900 . ?
C144 H144 0.9300 . ?
C145 C146 1.3900 . ?
C145 H145 0.9300 . ?
C146 H146 0.9300 . ?
C510 F53 1.295(7) . ?
C510 F52 1.298(7) . ?
C510 F51 1.315(7) . ?
C511 F54 1.313(7) . ?
C511 F56 1.321(7) . ?
C511 F55 1.325(7) . ?
C610 F63 1.322(6) . ?
C610 F61 1.323(6) . ?
C610 F62 1.330(7) . ?
C611 F65 1.326(6) . ?
C611 F66 1.330(6) . ?
C611 F64 1.338(6) . ?
N11 Ru1 2.052(4) . ?
N21 Ru1 2.059(4) . ?
N31 Ru1 2.073(4) . ?
N41 Ru1 2.044(4) . ?
N2 Ru1 1.806(4) . ?
N1 Ru1 1.808(4) . ?
